data_1538123
loop_
_publ_author_name
'Gladyshevskii, E.I.'
'Oleksiv, G.I.'
'Kripyakevich, P.I.'

_publ_section_title
;
 New examples of the structural type Li22 Pb5
;
_journal_name_full 'Soviet Physics, Crystallography (= Kristallografiya)'
_journal_page_first 269
_journal_page_last 271
_journal_volume 9
_journal_year 1964
_chemical_formula_sum 'Li22 Si5'
_space_group_IT_number 196
_symmetry_space_group_name_Hall 'F 2 2 3'
_symmetry_space_group_name_H-M 'F 2 3'
_cell_angle_alpha 90
_cell_angle_beta 90
_cell_angle_gamma 90
_cell_formula_units_Z 16
_cell_length_a 18.75
_cell_length_b 18.75
_cell_length_c 18.75
_cell_volume 6591.797
_citation_journal_id_ASTM SPHCA6
_cod_data_source_file Gladyshevskii_SPHCA6_1964_513.cif
_cod_data_source_block Li22Si5
_cod_database_code 1538123

loop_
_symmetry_equiv_pos_as_xyz
x,y,z
-x,-y,z
x,-y,-z
-x,y,-z
z,x,y
-z,-x,y
z,-x,-y
-z,x,-y
y,z,x
y,-z,-x
-y,z,-x
-y,-z,x
x,y+1/2,z+1/2
-x,-y+1/2,z+1/2
x,-y+1/2,-z+1/2
-x,y+1/2,-z+1/2
z,x+1/2,y+1/2
-z,-x+1/2,y+1/2
z,-x+1/2,-y+1/2
-z,x+1/2,-y+1/2
y,z+1/2,x+1/2
y,-z+1/2,-x+1/2
-y,z+1/2,-x+1/2
-y,-z+1/2,x+1/2
x+1/2,y,z+1/2
-x+1/2,-y,z+1/2
x+1/2,-y,-z+1/2
-x+1/2,y,-z+1/2
z+1/2,x,y+1/2
-z+1/2,-x,y+1/2
z+1/2,-x,-y+1/2
-z+1/2,x,-y+1/2
y+1/2,z,x+1/2
y+1/2,-z,-x+1/2
-y+1/2,z,-x+1/2
-y+1/2,-z,x+1/2
x+1/2,y+1/2,z
-x+1/2,-y+1/2,z
x+1/2,-y+1/2,-z
-x+1/2,y+1/2,-z
z+1/2,x+1/2,y
-z+1/2,-x+1/2,y
z+1/2,-x+1/2,-y
-z+1/2,x+1/2,-y
y+1/2,z+1/2,x
y+1/2,-z+1/2,-x
-y+1/2,z+1/2,-x
-y+1/2,-z+1/2,x

loop_
_atom_site_label
_atom_site_type_symbol
_atom_site_fract_x
_atom_site_fract_y
_atom_site_fract_z
_atom_site_occupancy
_atom_site_U_iso_or_equiv
Li13 Li 0.167 0.167 0.167 1 0.0
Li11 Li 0.75 0.75 0.75 1 0.0
Li14 Li 0.333 0.333 0.333 1 0.0
Li9 Li 0.5 0.5 0.5 1 0.0
Si1 Si 0.9141 0.9141 0.9141 1 0.0
Li16 Li 0.583 0.583 0.583 1 0.0
Si3 Si 0.3211 0 0 1 0.0
Li7 Li 0.25 0.083 0.083 1 0.0
Li12 Li 0.083 0.083 0.083 1 0.0
Si2 Si 0.6641 0.6641 0.6641 1 0.0
Li3 Li 0.167 0 0 1 0.0
Li5 Li 0.833 0.167 0 1 0.0
Li8 Li 0.75 0.083 0.083 1 0.0
Li10 Li 0.25 0.25 0.25 1 0.0
Li15 Li 0.417 0.417 0.417 1 0.0
Li6 Li 0.667 0.167 0 1 0.0
Si4 Si 0.0711 0.25 0.25 1 0.0
Li2 Li 0.833 0.833 0.833 1 0.0
Li4 Li 0.583 0.25 0.25 1 0.0
Li1 Li 0 0 0 1 0.0
